data_7210651
loop_
_publ_author_name
'Sun, Jia-Yin'
'Wang, Li'
'Zhang, Dao-Jun'
'Li, Da'
'Cao, Yu'
'Zhang, Li-Ying'
'Zeng, Shuang-Li'
'Pang, Guang-Sheng'
'Fan, Yong'
'Xu, Jia-Ning'
'Song, Tian-You'

_publ_section_title
;
 Construction of metal--organic coordination polymers derived from
 4-substituted tetrazole--benzoate ligands: synthesis, structure,
 luminescence, and magnetic behaviors
;
_journal_issue 17
_journal_name_full CrystEngComm
_journal_page_first 3402
_journal_paper_doi 10.1039/c2ce26793d
_journal_volume 15
_journal_year 2013
_chemical_formula_moiety 'C28 H28 Co3 N20 O4'
_chemical_formula_sum 'C28 H28 Co3 N20 O4'
_chemical_formula_weight 885.49
_chemical_name_systematic
;
?
;
_space_group_IT_number 14
_symmetry_cell_setting monoclinic
_symmetry_space_group_name_Hall '-P 2ybc'
_symmetry_space_group_name_H-M 'P 1 21/c 1'
_atom_sites_solution_hydrogens geom
_atom_sites_solution_primary direct
_atom_sites_solution_secondary difmap
_audit_creation_method SHELXL-97
_cell_angle_alpha 90.00
_cell_angle_beta 106.86(3)
_cell_angle_gamma 90.00
_cell_formula_units_Z 2
_cell_length_a 6.7098(13)
_cell_length_b 21.342(4)
_cell_length_c 13.358(4)
_cell_measurement_temperature 293(2)
_cell_measurement_theta_max 27.43
_cell_measurement_theta_min 3.17
_cell_volume 1830.7(8)
_computing_cell_refinement Process-auto
_computing_data_collection Process-auto
_computing_data_reduction Process-auto
_computing_molecular_graphics SHELXL-97
_computing_publication_material SHELXL-97
_computing_structure_refinement 'SHELXL-97 (Sheldrick, 1997)'
_computing_structure_solution 'SHELXS-97 (Sheldrick, 1990)'
_diffrn_ambient_temperature 293(2)
_diffrn_measured_fraction_theta_full 0.998
_diffrn_measured_fraction_theta_max 0.998
_diffrn_measurement_device_type 'Rigaku RAXIS-RAPID'
_diffrn_measurement_method omega-sca
_diffrn_radiation_monochromator graphite
_diffrn_radiation_source 'fine-focus sealed tube'
_diffrn_radiation_type MoK\a
_diffrn_radiation_wavelength 0.71073
_diffrn_reflns_av_R_equivalents 0.0338
_diffrn_reflns_av_sigmaI/netI 0.0271
_diffrn_reflns_limit_h_max 8
_diffrn_reflns_limit_h_min -7
_diffrn_reflns_limit_k_max 27
_diffrn_reflns_limit_k_min -27
_diffrn_reflns_limit_l_max 17
_diffrn_reflns_limit_l_min -17
_diffrn_reflns_number 17739
_diffrn_reflns_theta_full 27.43
_diffrn_reflns_theta_max 27.43
_diffrn_reflns_theta_min 3.17
_exptl_absorpt_coefficient_mu 1.408
_exptl_absorpt_process_details Process-auto
_exptl_crystal_colour orange
_exptl_crystal_density_diffrn 1.606
_exptl_crystal_density_method 'not measured'
_exptl_crystal_description block
_exptl_crystal_F_000 898
_exptl_crystal_size_max 0.2
_exptl_crystal_size_mid 0.17
_exptl_crystal_size_min 0.13
_refine_diff_density_max 0.796
_refine_diff_density_min -0.443
_refine_diff_density_rms 0.068
_refine_ls_extinction_method none
_refine_ls_goodness_of_fit_ref 1.056
_refine_ls_hydrogen_treatment mixed
_refine_ls_matrix_type full
_refine_ls_number_parameters 266
_refine_ls_number_reflns 4167
_refine_ls_number_restraints 0
_refine_ls_restrained_S_all 1.056
_refine_ls_R_factor_all 0.0368
_refine_ls_R_factor_gt 0.0307
_refine_ls_shift/su_max 0.002
_refine_ls_shift/su_mean 0.000
_refine_ls_structure_factor_coef Fsqd
_refine_ls_weighting_details 'calc w=1/[\s^2^(Fo^2^)+(0.0328P)^2^+1.7280P] where P=(Fo^2^+2Fc^2^)/3'
_refine_ls_weighting_scheme calc
_refine_ls_wR_factor_gt 0.0755
_refine_ls_wR_factor_ref 0.0785
_reflns_number_gt 3626
_reflns_number_total 4167
_reflns_threshold_expression >2sigma(I)
_cod_data_source_file c2ce26793d.txt
_cod_data_source_block 1
_cod_original_cell_volume 1830.7(7)
_cod_original_sg_symbol_H-M P21/c
_cod_database_code 7210651

loop_
_symmetry_equiv_pos_as_xyz
'x, y, z'
'-x, y+1/2, -z+1/2'
'-x, -y, -z'
'x, -y-1/2, z-1/2'

loop_
_atom_site_label
_atom_site_type_symbol
_atom_site_fract_x
_atom_site_fract_y
_atom_site_fract_z
_atom_site_U_iso_or_equiv
_atom_site_adp_type
_atom_site_occupancy
_atom_site_symmetry_multiplicity
_atom_site_calc_flag
_atom_site_refinement_flags
Co2 Co 1.0000 0.5000 0.0000 0.01603(10) Uani 1 2 d S
Co1 Co 0.52880(4) 0.566927(12) 0.046824(19) 0.01477(8) Uani 1 1 d .
N10 N 0.6712(3) 0.65733(9) 0.01465(14) 0.0268(4) Uani 1 1 d .
H10A H 0.7666 0.6474 -0.0182 0.032 Uiso 1 1 calc R
H10B H 0.5700 0.6789 -0.0315 0.032 Uiso 1 1 calc R
C12 C 0.7692(4) 0.69971(10) 0.09738(18) 0.0268(5) Uani 1 1 d .
C11 C 0.6448(4) 0.73690(13) 0.1398(2) 0.0431(7) Uani 1 1 d .
H11 H 0.5006 0.7340 0.1145 0.052 Uiso 1 1 calc R
C10 C 0.7351(4) 0.77826(13) 0.2197(2) 0.0450(7) Uani 1 1 d .
H10 H 0.6505 0.8024 0.2487 0.054 Uiso 1 1 calc R
O2 O 0.4457(3) 0.60890(9) 0.17559(14) 0.0343(4) Uani 1 1 d .
O1 O 0.6629(2) 0.51211(6) -0.04999(10) 0.0190(3) Uani 1 1 d .
N3 N 0.9893(3) 0.53776(9) 0.14670(13) 0.0238(4) Uani 1 1 d .
N2 N 0.8112(3) 0.54929(9) 0.16572(14) 0.0245(4) Uani 1 1 d .
N1 N 0.8451(3) 0.56466(10) 0.26658(14) 0.0305(4) Uani 1 1 d .
N4 N 1.1449(3) 0.54450(10) 0.23506(14) 0.0286(4) Uani 1 1 d .
N8 N 1.2525(3) 0.89336(8) 0.44103(14) 0.0242(4) Uani 1 1 d .
N7 N 1.0637(3) 0.91297(8) 0.43324(14) 0.0227(4) Uani 1 1 d .
N6 N 0.9246(3) 0.87617(9) 0.36649(15) 0.0282(4) Uani 1 1 d .
N9 N 1.2429(3) 0.84249(9) 0.37989(16) 0.0307(4) Uani 1 1 d .
C8 C 1.0404(3) 0.83319(10) 0.33538(17) 0.0255(4) Uani 1 1 d .
N5 N 1.4745(4) 0.58206(12) 0.73983(16) 0.0388(5) Uani 1 1 d .
C1 C 1.0518(4) 0.56135(11) 0.30743(17) 0.0280(5) Uani 1 1 d .
C13 C 0.9837(4) 0.70333(12) 0.1375(2) 0.0364(6) Uani 1 1 d .
H13 H 1.0681 0.6774 0.1112 0.044 Uiso 1 1 calc R
C9 C 0.9497(4) 0.78438(11) 0.25733(19) 0.0303(5) Uani 1 1 d .
C14 C 1.0730(4) 0.74557(12) 0.2168(2) 0.0374(6) Uani 1 1 d .
H14 H 1.2172 0.7479 0.2431 0.045 Uiso 1 1 calc R
C2 C 1.1620(4) 0.57199(12) 0.41853(17) 0.0328(5) Uani 1 1 d .
C5 C 1.3707(4) 0.58171(12) 0.63262(18) 0.0345(5) Uani 1 1 d .
C7 C 1.3771(4) 0.57218(17) 0.4538(2) 0.0508(8) Uani 1 1 d .
H7 H 1.4536 0.5688 0.4060 0.061 Uiso 1 1 calc R
C6 C 1.4800(4) 0.57744(18) 0.5598(2) 0.0533(9) Uani 1 1 d .
H6 H 1.6248 0.5781 0.5821 0.064 Uiso 1 1 calc R
C4 C 1.1551(4) 0.58283(16) 0.59708(19) 0.0467(7) Uani 1 1 d .
H4 H 1.0788 0.5869 0.6448 0.056 Uiso 1 1 calc R
C3 C 1.0524(4) 0.57796(16) 0.49161(19) 0.0462(7) Uani 1 1 d .
H3 H 0.9076 0.5787 0.4692 0.055 Uiso 1 1 calc R
H2A H 0.562(6) 0.6050(18) 0.228(3) 0.076(12) Uiso 1 1 d .
H2B H 0.347(6) 0.5816(18) 0.198(3) 0.073(11) Uiso 1 1 d .
H5B H 1.412(5) 0.6067(15) 0.777(2) 0.047(9) Uiso 1 1 d .
H5A H 1.616(6) 0.5930(17) 0.758(3) 0.065(11) Uiso 1 1 d .

loop_
_atom_site_aniso_label
_atom_site_aniso_U_11
_atom_site_aniso_U_22
_atom_site_aniso_U_33
_atom_site_aniso_U_23
_atom_site_aniso_U_13
_atom_site_aniso_U_12
Co2 0.01583(19) 0.01701(18) 0.01482(18) 0.00042(14) 0.00378(14) -0.00029(14)
Co1 0.01258(13) 0.01526(13) 0.01479(13) -0.00185(9) 0.00133(9) -0.00020(9)
N10 0.0240(10) 0.0249(9) 0.0300(10) -0.0067(8) 0.0056(8) -0.0042(7)
C12 0.0256(11) 0.0204(10) 0.0326(11) -0.0079(9) 0.0056(9) -0.0044(9)
C11 0.0217(12) 0.0393(14) 0.0644(18) -0.0252(13) 0.0063(12) -0.0042(10)
C10 0.0264(13) 0.0434(15) 0.0660(19) -0.0322(14) 0.0147(12) -0.0043(11)
O2 0.0281(9) 0.0419(10) 0.0340(9) -0.0098(8) 0.0107(8) -0.0044(8)
O1 0.0188(7) 0.0195(7) 0.0170(6) -0.0004(5) 0.0029(5) 0.0005(5)
N3 0.0195(9) 0.0307(10) 0.0195(8) -0.0017(7) 0.0029(7) 0.0003(7)
N2 0.0206(9) 0.0323(10) 0.0192(8) -0.0049(7) 0.0035(7) 0.0002(7)
N1 0.0232(10) 0.0486(12) 0.0177(8) -0.0049(8) 0.0031(7) 0.0000(9)
N4 0.0217(9) 0.0422(11) 0.0188(8) -0.0043(8) 0.0008(7) -0.0010(8)
N8 0.0217(9) 0.0218(9) 0.0269(9) -0.0052(7) 0.0037(7) 0.0019(7)
N7 0.0184(9) 0.0240(9) 0.0244(9) -0.0047(7) 0.0042(7) -0.0015(7)
N6 0.0224(10) 0.0290(10) 0.0314(10) -0.0110(8) 0.0052(8) -0.0045(8)
N9 0.0242(10) 0.0279(10) 0.0372(11) -0.0138(8) 0.0045(8) -0.0009(8)
C8 0.0247(11) 0.0234(10) 0.0278(11) -0.0053(9) 0.0068(9) -0.0025(8)
N5 0.0368(13) 0.0529(14) 0.0223(10) -0.0033(10) 0.0015(9) -0.0041(11)
C1 0.0248(11) 0.0370(12) 0.0207(10) -0.0024(9) 0.0041(9) -0.0017(9)
C13 0.0259(12) 0.0374(13) 0.0456(14) -0.0205(11) 0.0096(11) -0.0014(10)
C9 0.0265(12) 0.0262(11) 0.0370(12) -0.0117(10) 0.0074(10) -0.0037(9)
C14 0.0198(12) 0.0394(14) 0.0483(14) -0.0199(12) 0.0027(10) -0.0020(10)
C2 0.0278(12) 0.0480(15) 0.0190(10) -0.0034(10) 0.0014(9) -0.0020(10)
C5 0.0335(13) 0.0431(14) 0.0224(11) -0.0024(10) 0.0011(9) -0.0038(11)
C7 0.0293(14) 0.098(3) 0.0237(12) -0.0064(14) 0.0058(10) -0.0051(15)
C6 0.0257(13) 0.103(3) 0.0269(13) -0.0070(14) 0.0000(10) -0.0041(15)
C4 0.0349(14) 0.081(2) 0.0235(12) -0.0099(13) 0.0075(10) -0.0013(14)
C3 0.0260(13) 0.084(2) 0.0248(12) -0.0096(13) 0.0023(10) 0.0011(13)

loop_
_atom_type_symbol
_atom_type_description
_atom_type_scat_dispersion_real
_atom_type_scat_dispersion_imag
_atom_type_scat_source
C C 0.0033 0.0016 'International Tables Vol C Tables 4.2.6.8 and 6.1.1.4'
Co Co 0.3494 0.9721 'International Tables Vol C Tables 4.2.6.8 and 6.1.1.4'
H H 0.0000 0.0000 'International Tables Vol C Tables 4.2.6.8 and 6.1.1.4'
N N 0.0061 0.0033 'International Tables Vol C Tables 4.2.6.8 and 6.1.1.4'
O O 0.0106 0.0060 'International Tables Vol C Tables 4.2.6.8 and 6.1.1.4'

loop_
_geom_angle_atom_site_label_1
_geom_angle_atom_site_label_2
_geom_angle_atom_site_label_3
_geom_angle
_geom_angle_site_symmetry_1
_geom_angle_site_symmetry_3
N3 Co2 N3 180.00(10) . 3_765
N3 Co2 N7 83.24(7) . 2_745
N3 Co2 N7 96.76(7) 3_765 2_745
N3 Co2 N7 96.76(7) . 4_575
N3 Co2 N7 83.24(7) 3_765 4_575
N7 Co2 N7 180.00(5) 2_745 4_575
N3 Co2 O1 94.10(7) . 3_765
N3 Co2 O1 85.90(7) 3_765 3_765
N7 Co2 O1 94.80(6) 2_745 3_765
N7 Co2 O1 85.20(6) 4_575 3_765
N3 Co2 O1 85.90(7) . .
N3 Co2 O1 94.10(7) 3_765 .
N7 Co2 O1 85.20(6) 2_745 .
N7 Co2 O1 94.80(6) 4_575 .
O1 Co2 O1 180.0 3_765 .
N2 Co1 O1 85.07(6) . .
N2 Co1 O1 104.95(7) . 3_665
O1 Co1 O1 86.61(6) . 3_665
N2 Co1 O2 81.83(7) . .
O1 Co1 O2 165.56(6) . .
O1 Co1 O2 90.90(6) 3_665 .
N2 Co1 N8 166.59(7) . 4_475
O1 Co1 N8 104.66(7) . 4_475
O1 Co1 N8 85.11(6) 3_665 4_475
O2 Co1 N8 89.27(8) . 4_475
N2 Co1 N10 87.63(7) . .
O1 Co1 N10 94.45(6) . .
O1 Co1 N10 167.42(6) 3_665 .
O2 Co1 N10 91.06(7) . .
N8 Co1 N10 82.50(7) 4_475 .
C12 N10 Co1 121.33(14) . .
C12 N10 H10A 107.0 . .
Co1 N10 H10A 107.0 . .
C12 N10 H10B 107.0 . .
Co1 N10 H10B 107.0 . .
H10A N10 H10B 106.7 . .
C13 C12 C11 119.4(2) . .
C13 C12 N10 121.8(2) . .
C11 C12 N10 118.7(2) . .
C10 C11 C12 120.0(2) . .
C10 C11 H11 120.0 . .
C12 C11 H11 120.0 . .
C11 C10 C9 121.1(2) . .
C11 C10 H10 119.4 . .
C9 C10 H10 119.4 . .
Co1 O2 H2A 103(2) . .
Co1 O2 H2B 110(2) . .
H2A O2 H2B 102(3) . .
Co1 O1 Co1 93.39(6) . 3_665
Co1 O1 Co2 117.60(6) . .
Co1 O1 Co2 118.63(6) 3_665 .
N2 N3 N4 109.25(17) . .
N2 N3 Co2 121.42(13) . .
N4 N3 Co2 128.61(14) . .
N3 N2 N1 109.96(17) . .
N3 N2 Co1 123.54(13) . .
N1 N2 Co1 124.24(14) . .
C1 N1 N2 104.52(18) . .
N3 N4 C1 104.89(18) . .
N7 N8 N9 109.50(17) . .
N7 N8 Co1 123.75(13) . 4_676
N9 N8 Co1 126.54(14) . 4_676
N8 N7 N6 109.67(17) . .
N8 N7 Co2 123.08(13) . 2_755
N6 N7 Co2 126.56(14) . 2_755
N7 N6 C8 104.57(18) . .
C8 N9 N8 104.72(18) . .
N9 C8 N6 111.54(19) . .
N9 C8 C9 125.4(2) . .
N6 C8 C9 122.9(2) . .
C5 N5 H5B 113(2) . .
C5 N5 H5A 115(2) . .
H5B N5 H5A 108(3) . .
N1 C1 N4 111.37(19) . .
N1 C1 C2 124.2(2) . .
N4 C1 C2 124.4(2) . .
C12 C13 C14 120.1(2) . .
C12 C13 H13 120.0 . .
C14 C13 H13 120.0 . .
C14 C9 C10 118.5(2) . .
C14 C9 C8 121.8(2) . .
C10 C9 C8 119.7(2) . .
C9 C14 C13 120.8(2) . .
C9 C14 H14 119.6 . .
C13 C14 H14 119.6 . .
C7 C2 C3 118.3(2) . .
C7 C2 C1 120.9(2) . .
C3 C2 C1 120.7(2) . .
C6 C5 C4 118.4(2) . .
C6 C5 N5 120.8(2) . .
C4 C5 N5 120.7(2) . .
C2 C7 C6 120.6(3) . .
C2 C7 H7 119.7 . .
C6 C7 H7 119.7 . .
C5 C6 C7 121.0(3) . .
C5 C6 H6 119.5 . .
C7 C6 H6 119.5 . .
C3 C4 C5 120.7(2) . .
C3 C4 H4 119.6 . .
C5 C4 H4 119.6 . .
C4 C3 C2 121.0(3) . .
C4 C3 H3 119.5 . .
C2 C3 H3 119.5 . .

loop_
_geom_bond_atom_site_label_1
_geom_bond_atom_site_label_2
_geom_bond_distance
_geom_bond_site_symmetry_2
Co2 N3 2.1392(18) .
Co2 N3 2.1392(18) 3_765
Co2 N7 2.1562(18) 2_745
Co2 N7 2.1562(18) 4_575
Co2 O1 2.1799(15) 3_765
Co2 O1 2.1799(15) .
Co1 N2 2.124(2) .
Co1 O1 2.1274(15) .
Co1 O1 2.1293(14) 3_665
Co1 O2 2.1514(18) .
Co1 N8 2.1523(19) 4_475
Co1 N10 2.2489(19) .
N10 C12 1.432(3) .
N10 H10A 0.9000 .
N10 H10B 0.9000 .
C12 C13 1.384(3) .
C12 C11 1.387(3) .
C11 C10 1.382(3) .
C11 H11 0.9300 .
C10 C9 1.387(3) .
C10 H10 0.9300 .
O2 H2A 0.89(4) .
O2 H2B 0.99(4) .
O1 Co1 2.1293(14) 3_665
N3 N2 1.315(2) .
N3 N4 1.338(2) .
N2 N1 1.340(2) .
N1 C1 1.337(3) .
N4 C1 1.343(3) .
N8 N7 1.309(2) .
N8 N9 1.349(2) .
N8 Co1 2.1523(19) 4_676
N7 N6 1.342(2) .
N7 Co2 2.1562(18) 2_755
N6 C8 1.344(3) .
N9 C8 1.331(3) .
C8 C9 1.475(3) .
N5 C5 1.399(3) .
N5 H5B 0.91(3) .
N5 H5A 0.94(4) .
C1 C2 1.471(3) .
C13 C14 1.388(3) .
C13 H13 0.9300 .
C9 C14 1.387(3) .
C14 H14 0.9300 .
C2 C7 1.382(4) .
C2 C3 1.388(4) .
C5 C6 1.381(4) .
C5 C4 1.385(4) .
C7 C6 1.389(4) .
C7 H7 0.9300 .
C6 H6 0.9300 .
C4 C3 1.381(3) .
C4 H4 0.9300 .
C3 H3 0.9300 .

loop_
_geom_hbond_atom_site_label_D
_geom_hbond_atom_site_label_H
_geom_hbond_atom_site_label_A
_geom_hbond_distance_DH
_geom_hbond_distance_HA
_geom_hbond_distance_DA
_geom_hbond_angle_DHA
_geom_hbond_site_symmetry_A
N5 H5B N8 0.91(3) 2.70(3) 3.470(3) 143(3) 4_576
N5 H5B N9 0.91(3) 2.29(3) 3.193(3) 173(3) 4_576
O2 H2B N3 0.99(4) 2.48(4) 3.338(3) 145(3) 1_455
O2 H2B N4 0.99(4) 1.77(4) 2.743(3) 170(3) 1_455
O2 H2A N1 0.89(4) 2.01(4) 2.768(3) 142(3) .
N10 H10B N9 0.90 2.22 2.915(3) 133.9 4_475
N10 H10A N7 0.90 2.61 3.469(3) 160.2 4_575
N10 H10A N6 0.90 2.17 3.045(3) 164.7 4_575
N5 H5A N6 0.94(4) 2.26(4) 3.133(3) 155(3) 4_676
